data_3000310
loop_
_publ_author_name
'M\"unchhalfen, Marie'
'Schreuer, J\"urgen'
'Reuther, Christoph'
'Mehner, Erik'
'St\"ocker, Hartmut'

_publ_section_title
;
 Elastic, piezoelectric, and dielectric properties of rare-earth calcium
 oxoborates RCa4O(BO3)3 (R&#x2009;=&#x2009;Er, Y, Dy, Gd, Sm, Nd, La)
;
_journal_issue 9
_journal_name_full 'Journal of Applied Physics'
_journal_page_first 095102
_journal_paper_doi 10.1063/5.0061747
_journal_volume 130
_journal_year 2021
_chemical_formula_moiety 'La Ca4 O (B O3 )3'
_chemical_formula_sum 'B3 Ca4 La O10'
_chemical_formula_weight 491.66
_chemical_name_common 'lanthanum calcium oxoborate'
_space_group_crystal_system monoclinic
_space_group_IT_number 8
_space_group_name_Hall 'C -2y'
_space_group_name_H-M_alt 'C 1 m 1'
_atom_sites_solution_hydrogens .
_audit_creation_method SHELXL-2014/7
_cell_angle_alpha 90
_cell_angle_beta 101.369(9)
_cell_angle_gamma 90
_cell_formula_units_Z 2
_cell_length_a 8.1844(8)
_cell_length_b 16.0893(10)
_cell_length_c 3.6306(3)
_cell_measurement_reflns_used 4358
_cell_measurement_temperature 293(2)
_cell_measurement_theta_max 42.4170
_cell_measurement_theta_min 3.6650
_cell_volume 468.70(7)
_computing_cell_refinement 'CrysAlisPro 1.171.36.24 (Rigaku OD, 2012)'
_computing_data_collection 'CrysAlisCCD (Oxford Diffraction, 2002)'
_computing_data_reduction 'CrysAlisPro 1.171.36.24 (Rigaku OD, 2012)'
_computing_molecular_graphics 'VESTA 3 ( Momma & Izumi, 2011 )'
_computing_structure_refinement 'SHELXL-2014/7 (Sheldrick, 2014)'
_computing_structure_solution 'SHELXS-2013/1 (Sheldrick, 2013)'
_diffrn_ambient_temperature 293(2)
_diffrn_measured_fraction_theta_full 0.998
_diffrn_measured_fraction_theta_max 0.822
_diffrn_measurement_device_type 'Xcalibur with Sapphire2 CCD-area detector'
_diffrn_measurement_method '\w and \f'
_diffrn_radiation_type MoK\a
_diffrn_radiation_wavelength 0.71073
_diffrn_reflns_av_R_equivalents 0.0246
_diffrn_reflns_av_unetI/netI 0.0312
_diffrn_reflns_Laue_measured_fraction_full 0.998
_diffrn_reflns_Laue_measured_fraction_max 0.822
_diffrn_reflns_limit_h_max 14
_diffrn_reflns_limit_h_min -14
_diffrn_reflns_limit_k_max 27
_diffrn_reflns_limit_k_min -30
_diffrn_reflns_limit_l_max 6
_diffrn_reflns_limit_l_min -6
_diffrn_reflns_number 4458
_diffrn_reflns_point_group_measured_fraction_full 0.992
_diffrn_reflns_point_group_measured_fraction_max 0.675
_diffrn_reflns_theta_full 25.242
_diffrn_reflns_theta_max 42.858
_diffrn_reflns_theta_min 2.837
_exptl_absorpt_coefficient_mu 6.787
_exptl_absorpt_correction_T_max 0.613
_exptl_absorpt_correction_T_min 0.291
_exptl_absorpt_correction_type analytical
_exptl_absorpt_process_details
;
CrysAlisPro, Agilent Technologies,
Version 1.171.36.24 (release 03-12-2012 CrysAlis171 .NET)
(compiled Dec  3 2012,18:21:49)
Analytical numeric absorption correction using a multifaceted crystal
			model based on expressions derived by R.C. Clark & J.S. Reid.
(Clark, R. C. & Reid, J. S. (1995). Acta Cryst. A51, 887-897)
;
_exptl_crystal_colour colorless
_exptl_crystal_density_diffrn 3.484
_exptl_crystal_density_meas 3.489(5)
_exptl_crystal_density_method buoyancy
_exptl_crystal_F_000 464
_exptl_crystal_size_max 0.3310
_exptl_crystal_size_mid 0.2279
_exptl_crystal_size_min 0.1014
_refine_diff_density_max 1.062
_refine_diff_density_min -0.787
_refine_diff_density_rms 0.128
_refine_ls_abs_structure_details
;
 Flack x determined using 904 quotients [(I+)-(I-)]/[(I+)+(I-)]
 (Parsons, Flack and Wagner, Acta Cryst. B69 (2013) 249-259).
;
_refine_ls_abs_structure_Flack -0.041(10)
_refine_ls_extinction_coef 0.141(3)
_refine_ls_extinction_expression Fc^*^=kFc[1+0.001xFc^2^\l^3^/sin(2\q)]^-1/4^
_refine_ls_extinction_method 'SHELXL-2014/7 (Sheldrick 2014'
_refine_ls_goodness_of_fit_ref 1.035
_refine_ls_hydrogen_treatment undef
_refine_ls_matrix_type full
_refine_ls_number_parameters 92
_refine_ls_number_reflns 2362
_refine_ls_number_restraints 3
_refine_ls_restrained_S_all 1.035
_refine_ls_R_factor_all 0.0176
_refine_ls_R_factor_gt 0.0175
_refine_ls_shift/su_max 0.000
_refine_ls_shift/su_mean 0.000
_refine_ls_structure_factor_coef Fsqd
_refine_ls_weighting_details 'w=1/[\s^2^(Fo^2^)+(0.0195P)^2^] where P=(Fo^2^+2Fc^2^)/3'
_refine_ls_weighting_scheme calc
_refine_ls_wR_factor_gt 0.0408
_refine_ls_wR_factor_ref 0.0409
_reflns_Friedel_coverage 0.635
_reflns_Friedel_fraction_full 0.986
_reflns_Friedel_fraction_max 0.526
_reflns_number_gt 2350
_reflns_number_total 2362
_reflns_threshold_expression 'I > 2\s(I)'
_cod_data_source_file LaCOB.cif
_cod_data_source_block LaCOB
_cod_depositor_comments 'Releasing structure 3000310 into public domain as published material.'
_cod_original_sg_symbol_H-M 'C m'
_cod_database_code 3000310
_shelx_shelxl_version_number 2014/7
_shelx_space_group_comment
;
The symmetry employed for this shelxl refinement is uniquely defined
by the following loop, which should always be used as a source of
symmetry information in preference to the above space-group names.
They are only intended as comments.
;

loop_
_space_group_symop_operation_xyz
'x, y, z'
'x, -y, z'
'x+1/2, y+1/2, z'
'x+1/2, -y+1/2, z'

loop_
_atom_site_label
_atom_site_type_symbol
_atom_site_fract_x
_atom_site_fract_y
_atom_site_fract_z
_atom_site_U_iso_or_equiv
_atom_site_adp_type
_atom_site_occupancy
_atom_site_site_symmetry_order
_atom_site_calc_flag
_atom_site_refinement_flags_posn
_atom_site_refinement_flags_adp
_atom_site_refinement_flags_occupancy
_atom_site_disorder_assembly
_atom_site_disorder_group
La-X La -0.00243(2) 0.0000 -0.00476(2) 0.00959(6) Uani 0.898(2) 2 d S T P . .
Ca-Y Ca 0.35036(6) 0.11371(3) -0.33985(13) 0.00780(13) Uani 0.9810(11) 1 d . . P . .
Ca-Z Ca -0.27351(6) -0.17998(3) 0.32946(14) 0.01190(15) Uani 0.9690(13) 1 d . . P . .
Ca-X Ca -0.00243(2) 0.0000 -0.00476(2) 0.00959(6) Uani 0.102(2) 2 d S T P . .
La-Y La 0.35036(6) 0.11371(3) -0.33985(13) 0.00780(13) Uani 0.0190(11) 1 d . . P . .
La-Z La -0.27351(6) -0.17998(3) 0.32946(14) 0.01190(15) Uani 0.0310(13) 1 d . . P . .
O1 O 0.1757(4) 0.0000 -0.4210(9) 0.0071(4) Uani 1 2 d S T P . .
O2 O -0.2181(4) 0.0000 0.3822(10) 0.0172(7) Uani 1 2 d S T P . .
O3 O -0.1009(3) -0.14801(13) 0.9030(6) 0.0120(3) Uani 1 1 d . . . . .
O4 O 0.5282(3) 0.22944(12) -0.2840(6) 0.0145(4) Uani 1 1 d . . . . .
O5 O 0.1923(3) 0.16994(13) 0.1005(6) 0.0138(4) Uani 1 1 d . . . . .
O6 O -0.4747(3) -0.07429(11) 0.2365(6) 0.0118(3) Uani 1 1 d . . . . .
B1 B -0.3903(5) 0.0000 0.2829(11) 0.0066(6) Uani 1 2 d S T P . .
B2 B 0.5391(4) 0.30391(15) -0.0952(8) 0.0082(4) Uani 1 1 d . . . . .

loop_
_atom_site_aniso_label
_atom_site_aniso_U_11
_atom_site_aniso_U_22
_atom_site_aniso_U_33
_atom_site_aniso_U_23
_atom_site_aniso_U_13
_atom_site_aniso_U_12
La-X 0.00727(10) 0.01392(8) 0.00790(9) 0.000 0.00227(6) 0.000
Ca-Y 0.0076(2) 0.00788(16) 0.0079(2) -0.00002(11) 0.00150(17) -0.00089(12)
Ca-Z 0.0117(3) 0.0152(2) 0.0096(2) -0.00082(13) 0.00405(18) -0.00041(14)
Ca-X 0.00727(10) 0.01392(8) 0.00790(9) 0.000 0.00227(6) 0.000
La-Y 0.0076(2) 0.00788(16) 0.0079(2) -0.00002(11) 0.00150(17) -0.00089(12)
La-Z 0.0117(3) 0.0152(2) 0.0096(2) -0.00082(13) 0.00405(18) -0.00041(14)
O1 0.0058(11) 0.0071(8) 0.0086(11) 0.000 0.0022(9) 0.000
O2 0.0056(14) 0.0346(18) 0.0120(14) 0.000 0.0030(12) 0.000
O3 0.0108(9) 0.0132(7) 0.0124(8) 0.0012(6) 0.0034(7) 0.0026(6)
O4 0.0185(10) 0.0106(7) 0.0169(9) -0.0062(6) 0.0094(8) -0.0053(6)
O5 0.0109(9) 0.0199(9) 0.0101(8) 0.0016(6) 0.0010(7) 0.0064(7)
O6 0.0157(9) 0.0081(6) 0.0120(8) -0.0007(5) 0.0034(7) -0.0033(6)
B1 0.0048(15) 0.0077(12) 0.0075(14) 0.000 0.0017(13) 0.000
B2 0.0095(11) 0.0071(8) 0.0083(10) 0.0007(7) 0.0028(9) -0.0005(7)

loop_
_atom_type_symbol
_atom_type_description
_atom_type_scat_dispersion_real
_atom_type_scat_dispersion_imag
_atom_type_scat_source
B B 0.0013 0.0007 'International Tables Vol C Tables 4.2.6.8 and 6.1.1.4'
O O 0.0106 0.0060 'International Tables Vol C Tables 4.2.6.8 and 6.1.1.4'
Ca Ca 0.2262 0.3064 'International Tables Vol C Tables 4.2.6.8 and 6.1.1.4'
La La -0.2871 2.4523 'International Tables Vol C Tables 4.2.6.8 and 6.1.1.4'

loop_
_geom_angle_atom_site_label_1
_geom_angle_atom_site_label_2
_geom_angle_atom_site_label_3
_geom_angle
_geom_angle_site_symmetry_1
_geom_angle_site_symmetry_3
O1 La-X O1 103.56(12) . 1_556
O1 La-X O2 173.85(13) . .
O1 La-X O2 82.59(12) 1_556 .
O1 La-X O3 98.08(5) . 1_554
O1 La-X O3 104.39(5) 1_556 1_554
O2 La-X O3 80.17(5) . 1_554
O1 La-X O3 98.08(5) . 2_554
O1 La-X O3 104.39(5) 1_556 2_554
O2 La-X O3 80.17(5) . 2_554
O3 La-X O3 142.46(10) 1_554 2_554
O1 La-X O2 81.13(11) . 1_554
O1 La-X O2 175.31(11) 1_556 1_554
O2 La-X O2 92.72(11) . 1_554
O3 La-X O2 74.67(5) 1_554 1_554
O3 La-X O2 74.67(5) 2_554 1_554
O1 La-X Ca-X 38.48(8) . 1_554
O1 La-X Ca-X 142.03(7) 1_556 1_554
O2 La-X Ca-X 135.37(9) . 1_554
O3 La-X Ca-X 85.98(5) 1_554 1_554
O3 La-X Ca-X 85.98(5) 2_554 1_554
O2 La-X Ca-X 42.66(7) 1_554 1_554
O1 La-X La-X 38.48(8) . 1_554
O1 La-X La-X 142.03(7) 1_556 1_554
O2 La-X La-X 135.37(9) . 1_554
O3 La-X La-X 85.98(5) 1_554 1_554
O3 La-X La-X 85.98(5) 2_554 1_554
O2 La-X La-X 42.66(7) 1_554 1_554
Ca-X La-X La-X 0.0 1_554 1_554
O1 La-X Ca-X 141.52(8) . 1_556
O1 La-X Ca-X 37.97(7) 1_556 1_556
O2 La-X Ca-X 44.63(9) . 1_556
O3 La-X Ca-X 94.02(5) 1_554 1_556
O3 La-X Ca-X 94.02(5) 2_554 1_556
O2 La-X Ca-X 137.34(7) 1_554 1_556
Ca-X La-X Ca-X 180.0 1_554 1_556
La-X La-X Ca-X 180.0 1_554 1_556
O1 La-X La-X 141.52(8) . 1_556
O1 La-X La-X 37.97(7) 1_556 1_556
O2 La-X La-X 44.63(9) . 1_556
O3 La-X La-X 94.02(5) 1_554 1_556
O3 La-X La-X 94.02(5) 2_554 1_556
O2 La-X La-X 137.34(7) 1_554 1_556
Ca-X La-X La-X 180.0 1_554 1_556
La-X La-X La-X 180.0 1_554 1_556
Ca-X La-X La-X 0.0 1_556 1_556
O1 La-X Ca-Y 34.08(4) . .
O1 La-X Ca-Y 84.98(6) 1_556 .
O2 La-X Ca-Y 148.71(3) . .
O3 La-X Ca-Y 130.88(4) 1_554 .
O3 La-X Ca-Y 75.30(5) 2_554 .
O2 La-X Ca-Y 99.12(6) 1_554 .
Ca-X La-X Ca-Y 62.084(10) 1_554 .
La-X La-X Ca-Y 62.084(10) 1_554 .
Ca-X La-X Ca-Y 117.917(10) 1_556 .
La-X La-X Ca-Y 117.917(10) 1_556 .
O1 Ca-Y O4 177.62(9) . .
O1 Ca-Y O5 88.48(9) . 1_554
O4 Ca-Y O5 89.75(8) . 1_554
O1 Ca-Y O6 98.72(9) . 2_655
O4 Ca-Y O6 83.10(8) . 2_655
O5 Ca-Y O6 172.64(8) 1_554 2_655
O1 Ca-Y O6 98.20(8) . 2_654
O4 Ca-Y O6 79.96(7) . 2_654
O5 Ca-Y O6 81.01(7) 1_554 2_654
O6 Ca-Y O6 99.36(8) 2_655 2_654
O1 Ca-Y O5 88.99(9) . .
O4 Ca-Y O5 92.84(7) . .
O5 Ca-Y O5 98.71(8) 1_554 .
O6 Ca-Y O5 79.99(7) 2_655 .
O6 Ca-Y O5 172.79(8) 2_654 .
O1 Ca-Y B2 81.63(8) . 4_455
O4 Ca-Y B2 99.44(7) . 4_455
O5 Ca-Y B2 75.25(7) 1_554 4_455
O6 Ca-Y B2 104.15(7) 2_655 4_455
O6 Ca-Y B2 156.26(8) 2_654 4_455
O5 Ca-Y B2 24.47(7) . 4_455
O1 Ca-Y La-Z 124.16(7) . 3_554
O4 Ca-Y La-Z 55.08(6) . 3_554
O5 Ca-Y La-Z 44.85(5) 1_554 3_554
O6 Ca-Y La-Z 128.29(5) 2_655 3_554
O6 Ca-Y La-Z 101.25(5) 2_654 3_554
O5 Ca-Y La-Z 73.99(5) . 3_554
B2 Ca-Y La-Z 61.11(5) 4_455 3_554
O1 Ca-Y Ca-Z 124.16(7) . 3_554
O4 Ca-Y Ca-Z 55.08(6) . 3_554
O5 Ca-Y Ca-Z 44.85(5) 1_554 3_554
O6 Ca-Y Ca-Z 128.29(5) 2_655 3_554
O6 Ca-Y Ca-Z 101.25(5) 2_654 3_554
O5 Ca-Y Ca-Z 73.99(5) . 3_554
B2 Ca-Y Ca-Z 61.11(5) 4_455 3_554
La-Z Ca-Y Ca-Z 0.0 3_554 3_554
O1 Ca-Y Ca-Y 90.32(8) . 1_556
O4 Ca-Y Ca-Y 92.06(6) . 1_556
O5 Ca-Y Ca-Y 138.76(5) 1_554 1_556
O6 Ca-Y Ca-Y 40.40(5) 2_655 1_556
O6 Ca-Y Ca-Y 139.76(5) 2_654 1_556
O5 Ca-Y Ca-Y 40.04(5) . 1_556
B2 Ca-Y Ca-Y 63.81(5) 4_455 1_556
La-Z Ca-Y Ca-Y 106.110(11) 3_554 1_556
Ca-Z Ca-Y Ca-Y 106.110(11) 3_554 1_556
O1 Ca-Y La-Y 90.32(8) . 1_556
O4 Ca-Y La-Y 92.06(6) . 1_556
O5 Ca-Y La-Y 138.76(5) 1_554 1_556
O6 Ca-Y La-Y 40.40(5) 2_655 1_556
O6 Ca-Y La-Y 139.76(5) 2_654 1_556
O5 Ca-Y La-Y 40.04(5) . 1_556
B2 Ca-Y La-Y 63.81(5) 4_455 1_556
La-Z Ca-Y La-Y 106.110(11) 3_554 1_556
Ca-Z Ca-Y La-Y 106.110(11) 3_554 1_556
Ca-Y Ca-Y La-Y 0.00(2) 1_556 1_556
O1 Ca-Y Ca-Y 89.68(8) . 1_554
O4 Ca-Y Ca-Y 87.94(6) . 1_554
O5 Ca-Y Ca-Y 41.24(5) 1_554 1_554
O6 Ca-Y Ca-Y 139.60(5) 2_655 1_554
O6 Ca-Y Ca-Y 40.24(5) 2_654 1_554
O5 Ca-Y Ca-Y 139.96(5) . 1_554
B2 Ca-Y Ca-Y 116.19(5) 4_455 1_554
La-Z Ca-Y Ca-Y 73.890(11) 3_554 1_554
Ca-Z Ca-Y Ca-Y 73.890(11) 3_554 1_554
Ca-Y Ca-Y Ca-Y 180.0 1_556 1_554
La-Y Ca-Y Ca-Y 180.0 1_556 1_554
O3 Ca-Z O6 104.67(7) . .
O3 Ca-Z O3 101.71(9) . 1_554
O6 Ca-Z O3 104.04(7) . 1_554
O3 Ca-Z O4 85.09(8) . 2_456
O6 Ca-Z O4 78.15(7) . 2_456
O3 Ca-Z O4 171.90(8) 1_554 2_456
O3 Ca-Z O5 120.54(7) . 3_445
O6 Ca-Z O5 127.64(7) . 3_445
O3 Ca-Z O5 91.95(7) 1_554 3_445
O4 Ca-Z O5 80.70(7) 2_456 3_445
O3 Ca-Z O4 174.51(7) . 2_455
O6 Ca-Z O4 78.30(7) . 2_455
O3 Ca-Z O4 81.83(7) 1_554 2_455
O4 Ca-Z O4 91.08(8) 2_456 2_455
O5 Ca-Z O4 54.77(6) 3_445 2_455
O3 Ca-Z B2 145.30(8) . 2_455
O6 Ca-Z B2 98.34(8) . 2_455
O3 Ca-Z B2 97.40(8) 1_554 2_455
O4 Ca-Z B2 74.52(8) 2_456 2_455
O5 Ca-Z B2 29.52(8) 3_445 2_455
O4 Ca-Z B2 29.27(7) 2_455 2_455
O3 Ca-Z O2 70.42(9) . .
O6 Ca-Z O2 52.28(8) . .
O3 Ca-Z O2 73.82(8) 1_554 .
O4 Ca-Z O2 112.99(8) 2_456 .
O5 Ca-Z O2 164.13(8) 3_445 .
O4 Ca-Z O2 114.80(8) 2_455 .
B2 Ca-Z O2 143.49(9) 2_455 .
O3 Ca-Z O4 52.08(6) . 3_446
O6 Ca-Z O4 156.72(7) . 3_446
O3 Ca-Z O4 82.35(7) 1_554 3_446
O4 Ca-Z O4 98.70(6) 2_456 3_446
O5 Ca-Z O4 73.57(6) 3_445 3_446
O4 Ca-Z O4 124.97(4) 2_455 3_446
B2 Ca-Z O4 103.05(7) 2_455 3_446
O2 Ca-Z O4 110.50(8) . 3_446
O3 Ca-Z B2 26.79(7) . 3_446
O6 Ca-Z B2 130.23(7) . 3_446
O3 Ca-Z B2 86.34(8) 1_554 3_446
O4 Ca-Z B2 98.22(8) 2_456 3_446
O5 Ca-Z B2 99.79(7) 3_445 3_446
O4 Ca-Z B2 151.20(7) 2_455 3_446
B2 Ca-Z B2 128.94(5) 2_455 3_446
O2 Ca-Z B2 86.54(8) . 3_446
O4 Ca-Z B2 26.72(6) 3_446 3_446
O3 Ca-Z B1 88.17(9) . .
O6 Ca-Z B1 25.58(9) . .
O3 Ca-Z B1 88.76(8) 1_554 .
O4 Ca-Z B1 95.93(8) 2_456 .
O5 Ca-Z B1 150.38(9) 3_445 .
O4 Ca-Z B1 96.15(9) 2_455 .
B2 Ca-Z B1 121.14(10) 2_455 .
O2 Ca-Z B1 26.72(9) . .
O4 Ca-Z B1 135.70(9) 3_446 .
B2 Ca-Z B1 109.80(9) 3_446 .
O3 Ca-Z B2 92.64(8) . 3_445
O6 Ca-Z B2 125.88(7) . 3_445
O3 Ca-Z B2 21.91(7) 1_554 3_445
O4 Ca-Z B2 155.36(7) 2_456 3_445
O5 Ca-Z B2 79.39(7) 3_445 3_445
O4 Ca-Z B2 89.20(7) 2_455 3_445
B2 Ca-Z B2 94.55(7) 2_455 3_445
O2 Ca-Z B2 89.06(8) . 3_445
O4 Ca-Z B2 61.69(6) 3_446 3_445
B2 Ca-Z B2 71.20(7) 3_446 3_445
B1 Ca-Z B2 108.53(8) . 3_445
La-X O1 Ca-Y 111.96(9) . .
La-X O1 La-Y 111.96(9) . 2
Ca-Y O1 La-Y 105.1 . 2
La-X O1 Ca-Y 111.96(9) . 2
Ca-Y O1 Ca-Y 105.10(12) . 2
La-Y O1 Ca-Y 0.0 2 2
La-X O1 La-X 103.56(12) . 1_554
Ca-Y O1 La-X 112.24(9) . 1_554
La-Y O1 La-X 112.24(9) 2 1_554
Ca-Y O1 La-X 112.24(9) 2 1_554
La-X O1 Ca-X 103.6 . 1_554
Ca-Y O1 Ca-X 112.24(9) . 1_554
La-Y O1 Ca-X 112.24(9) 2 1_554
Ca-Y O1 Ca-X 112.24(9) 2 1_554
La-X O1 Ca-X 0.0 1_554 1_554
B1 O2 La-X 131.2(3) . .
B1 O2 Ca-X 136.1(2) . 1_556
La-X O2 Ca-X 92.7 . 1_556
B1 O2 La-X 136.1(2) . 1_556
La-X O2 La-X 92.72(11) . 1_556
Ca-X O2 La-X 0.0 1_556 1_556
B1 O2 Ca-Z 81.17(7) . .
La-X O2 Ca-Z 94.69(6) . .
Ca-X O2 Ca-Z 97.38(7) 1_556 .
La-X O2 Ca-Z 97.38(7) 1_556 .
B1 O2 La-Z 81.17(7) . 2
La-X O2 La-Z 94.69(6) . 2
Ca-X O2 La-Z 97.38(7) 1_556 2
La-X O2 La-Z 97.38(7) 1_556 2
Ca-Z O2 La-Z 162.1 . 2
B1 O2 Ca-Z 81.17(7) . 2
La-X O2 Ca-Z 94.69(6) . 2
Ca-X O2 Ca-Z 97.38(7) 1_556 2
La-X O2 Ca-Z 97.38(7) 1_556 2
Ca-Z O2 Ca-Z 162.08(13) . 2
La-Z O2 Ca-Z 0.0 2 2
B2 O3 Ca-Z 103.70(17) 3_446 .
B2 O3 La-Z 118.69(16) 3_446 1_556
Ca-Z O3 La-Z 101.7 . 1_556
B2 O3 Ca-Z 118.69(16) 3_446 1_556
Ca-Z O3 Ca-Z 101.71(9) . 1_556
La-Z O3 Ca-Z 0.0 1_556 1_556
B2 O3 La-X 106.62(16) 3_446 1_556
Ca-Z O3 La-X 116.72(8) . 1_556
La-Z O3 La-X 109.75(8) 1_556 1_556
Ca-Z O3 La-X 109.75(8) 1_556 1_556
B2 O3 Ca-X 106.62(16) 3_446 1_556
Ca-Z O3 Ca-X 116.72(8) . 1_556
La-Z O3 Ca-X 109.75(8) 1_556 1_556
Ca-Z O3 Ca-X 109.75(8) 1_556 1_556
La-X O3 Ca-X 0.000(1) 1_556 1_556
B2 O4 Ca-Y 135.46(17) . .
B2 O4 La-Z 125.25(16) . 2_654
Ca-Y O4 La-Z 99.24(7) . 2_654
B2 O4 Ca-Z 125.25(16) . 2_654
Ca-Y O4 Ca-Z 99.24(7) . 2_654
La-Z O4 Ca-Z 0.0 2_654 2_654
B2 O4 La-Z 82.63(16) . 2_655
Ca-Y O4 La-Z 95.89(8) . 2_655
La-Z O4 La-Z 91.08(8) 2_654 2_655
Ca-Z O4 La-Z 91.08(8) 2_654 2_655
B2 O4 Ca-Z 82.63(16) . 2_655
Ca-Y O4 Ca-Z 95.89(8) . 2_655
La-Z O4 Ca-Z 91.1 2_654 2_655
Ca-Z O4 Ca-Z 91.08(8) 2_654 2_655
La-Z O4 Ca-Z 0.0 2_655 2_655
B2 O4 La-Z 76.95(16) . 3_554
Ca-Y O4 La-Z 84.54(7) . 3_554
La-Z O4 La-Z 117.81(9) 2_654 3_554
Ca-Z O4 La-Z 117.81(9) 2_654 3_554
La-Z O4 La-Z 150.74(8) 2_655 3_554
Ca-Z O4 La-Z 150.74(8) 2_655 3_554
B2 O4 Ca-Z 76.95(16) . 3_554
Ca-Y O4 Ca-Z 84.54(7) . 3_554
La-Z O4 Ca-Z 117.8 2_654 3_554
Ca-Z O4 Ca-Z 117.81(9) 2_654 3_554
La-Z O4 Ca-Z 150.7 2_655 3_554
Ca-Z O4 Ca-Z 150.74(8) 2_655 3_554
La-Z O4 Ca-Z 0.0 3_554 3_554
B2 O5 La-Y 147.96(17) 4_455 1_556
B2 O5 Ca-Y 147.96(17) 4_455 1_556
La-Y O5 Ca-Y 0.0 1_556 1_556
B2 O5 Ca-Y 108.88(16) 4_455 .
La-Y O5 Ca-Y 98.7 1_556 .
Ca-Y O5 Ca-Y 98.71(8) 1_556 .
B2 O5 Ca-Z 84.80(14) 4_455 3
La-Y O5 Ca-Z 94.35(8) 1_556 3
Ca-Y O5 Ca-Z 94.35(8) 1_556 3
Ca-Y O5 Ca-Z 122.02(9) . 3
B2 O5 La-Z 84.80(14) 4_455 3
La-Y O5 La-Z 94.35(8) 1_556 3
Ca-Y O5 La-Z 94.35(8) 1_556 3
Ca-Y O5 La-Z 122.02(9) . 3
Ca-Z O5 La-Z 0.000(7) 3 3
B1 O6 Ca-Z 106.97(19) . .
B1 O6 La-Y 122.8(2) . 2_455
Ca-Z O6 La-Y 102.56(7) . 2_455
B1 O6 Ca-Y 122.8(2) . 2_455
Ca-Z O6 Ca-Y 102.56(7) . 2_455
La-Y O6 Ca-Y 0.0 2_455 2_455
B1 O6 La-Y 120.20(18) . 2_456
Ca-Z O6 La-Y 102.01(7) . 2_456
La-Y O6 La-Y 99.36(8) 2_455 2_456
Ca-Y O6 La-Y 99.36(8) 2_455 2_456
B1 O6 Ca-Y 120.20(18) . 2_456
Ca-Z O6 Ca-Y 102.01(7) . 2_456
La-Y O6 Ca-Y 99.4 2_455 2_456
Ca-Y O6 Ca-Y 99.36(8) 2_455 2_456
La-Y O6 Ca-Y 0.0 2_456 2_456
O6 B1 O6 120.9(3) . 2
O6 B1 O2 119.53(17) . .
O6 B1 O2 119.53(17) 2 .
O6 B1 Ca-Z 47.45(12) . .
O6 B1 Ca-Z 168.3(2) 2 .
O2 B1 Ca-Z 72.12(7) . .
O6 B1 Ca-Z 168.3(2) . 2
O6 B1 Ca-Z 47.45(12) 2 2
O2 B1 Ca-Z 72.12(7) . 2
Ca-Z B1 Ca-Z 144.12(14) . 2
O6 B1 La-Z 168.3(2) . 2
O6 B1 La-Z 47.45(12) 2 2
O2 B1 La-Z 72.12(7) . 2
Ca-Z B1 La-Z 144.1 . 2
Ca-Z B1 La-Z 0.00(2) 2 2
O4 B2 O5 119.1(2) . 4
O4 B2 O3 120.9(3) . 3_554
O5 B2 O3 120.0(2) 4 3_554
O4 B2 La-Z 68.10(15) . 2_655
O5 B2 La-Z 65.68(14) 4 2_655
O3 B2 La-Z 140.22(17) 3_554 2_655
O4 B2 Ca-Z 68.10(15) . 2_655
O5 B2 Ca-Z 65.68(14) 4 2_655
O3 B2 Ca-Z 140.22(17) 3_554 2_655
La-Z B2 Ca-Z 0.0 2_655 2_655
O4 B2 Ca-Z 76.33(17) . 3_554
O5 B2 Ca-Z 154.52(17) 4 3_554
O3 B2 Ca-Z 49.52(14) 3_554 3_554
La-Z B2 Ca-Z 138.8 2_655 3_554
Ca-Z B2 Ca-Z 138.85(10) 2_655 3_554
O4 B2 La-Z 76.33(17) . 3_554
O5 B2 La-Z 154.52(17) 4 3_554
O3 B2 La-Z 49.52(14) 3_554 3_554
La-Z B2 La-Z 138.85(10) 2_655 3_554
Ca-Z B2 La-Z 138.85(10) 2_655 3_554
Ca-Z B2 La-Z 0.000(14) 3_554 3_554
O4 B2 Ca-Y 101.70(15) . 4
O5 B2 Ca-Y 46.65(12) 4 4
O3 B2 Ca-Y 118.62(15) 3_554 4
La-Z B2 Ca-Y 93.99(9) 2_655 4
Ca-Z B2 Ca-Y 93.99(9) 2_655 4
Ca-Z B2 Ca-Y 113.34(8) 3_554 4
La-Z B2 Ca-Y 113.34(8) 3_554 4
O4 B2 La-Y 101.70(15) . 4
O5 B2 La-Y 46.65(12) 4 4
O3 B2 La-Y 118.62(15) 3_554 4
La-Z B2 La-Y 93.99(9) 2_655 4
Ca-Z B2 La-Y 93.99(9) 2_655 4
Ca-Z B2 La-Y 113.34(8) 3_554 4
La-Z B2 La-Y 113.34(8) 3_554 4
Ca-Y B2 La-Y 0.00(3) 4 4
O4 B2 Ca-X 156.02(19) . 3
O5 B2 Ca-X 75.54(14) 4 3
O3 B2 Ca-X 48.93(12) 3_554 3
La-Z B2 Ca-X 134.99(11) 2_655 3
Ca-Z B2 Ca-X 134.99(11) 2_655 3
Ca-Z B2 Ca-X 83.81(7) 3_554 3
La-Z B2 Ca-X 83.81(7) 3_554 3
Ca-Y B2 Ca-X 73.86(6) 4 3
La-Y B2 Ca-X 73.86(6) 4 3
O4 B2 Ca-Z 109.05(16) . 3
O5 B2 Ca-Z 116.89(17) 4 3
O3 B2 Ca-Z 39.40(11) 3_554 3
La-Z B2 Ca-Z 101.2 2_655 3
Ca-Z B2 Ca-Z 101.16(8) 2_655 3
Ca-Z B2 Ca-Z 71.20(7) 3_554 3
La-Z B2 Ca-Z 71.2 3_554 3
Ca-Y B2 Ca-Z 148.95(9) 4 3
La-Y B2 Ca-Z 148.95(9) 4 3
Ca-X B2 Ca-Z 76.28(6) 3 3

loop_
_geom_bond_atom_site_label_1
_geom_bond_atom_site_label_2
_geom_bond_distance
_geom_bond_site_symmetry_2
La-X O1 2.298(3) .
La-X O1 2.324(3) 1_556
La-X O2 2.463(3) .
La-X O3 2.515(2) 1_554
La-X O3 2.515(2) 2_554
La-X O2 2.553(4) 1_554
La-X Ca-X 3.6306(3) 1_554
La-X La-X 3.6306(3) 1_554
La-X Ca-X 3.6306(3) 1_556
La-X La-X 3.6306(3) 1_556
La-X Ca-Y 3.8143(5) .
Ca-Y O1 2.3044(19) .
Ca-Y O4 2.347(2) .
Ca-Y O5 2.363(2) 1_554
Ca-Y O6 2.377(2) 2_655
Ca-Y O6 2.3850(19) 2_654
Ca-Y O5 2.421(2) .
Ca-Y B2 3.151(3) 4_455
Ca-Y La-Z 3.6066(7) 3_554
Ca-Y Ca-Z 3.6066(7) 3_554
Ca-Y Ca-Y 3.6306(3) 1_556
Ca-Y La-Y 3.6306(3) 1_556
Ca-Y Ca-Y 3.6306(3) 1_554
Ca-Z O3 2.332(2) .
Ca-Z O6 2.344(2) .
Ca-Z O3 2.350(2) 1_554
Ca-Z O4 2.477(2) 2_456
Ca-Z O5 2.551(2) 3_445
Ca-Z O4 2.608(3) 2_455
Ca-Z B2 2.788(3) 2_455
Ca-Z O2 2.9315(7) .
Ca-Z O4 2.971(3) 3_446
Ca-Z B2 2.978(3) 3_446
Ca-Z B1 3.0438(13) .
Ca-Z B2 3.247(3) 3_445
O1 La-Y 2.3044(19) 2
O1 Ca-Y 2.3044(19) 2
O1 La-X 2.324(3) 1_554
O1 Ca-X 2.324(3) 1_554
O2 B1 1.385(5) .
O2 Ca-X 2.553(4) 1_556
O2 La-X 2.553(4) 1_556
O2 La-Z 2.9316(7) 2
O2 Ca-Z 2.9316(7) 2
O3 B2 1.381(3) 3_446
O3 La-Z 2.350(2) 1_556
O3 Ca-Z 2.350(2) 1_556
O3 La-X 2.515(2) 1_556
O3 Ca-X 2.515(2) 1_556
O4 B2 1.375(3) .
O4 La-Z 2.477(2) 2_654
O4 Ca-Z 2.477(2) 2_654
O4 La-Z 2.608(3) 2_655
O4 Ca-Z 2.608(3) 2_655
O4 La-Z 2.971(3) 3_554
O4 Ca-Z 2.971(3) 3_554
O5 B2 1.379(4) 4_455
O5 La-Y 2.363(2) 1_556
O5 Ca-Y 2.363(2) 1_556
O5 Ca-Z 2.551(2) 3
O5 La-Z 2.551(2) 3
O6 B1 1.374(3) .
O6 La-Y 2.377(2) 2_455
O6 Ca-Y 2.377(2) 2_455
O6 La-Y 2.3850(19) 2_456
O6 Ca-Y 2.3850(19) 2_456
B1 O6 1.374(3) 2
B1 Ca-Z 3.0438(13) 2
B1 La-Z 3.0438(13) 2
B2 O5 1.379(4) 4
B2 O3 1.381(3) 3_554
B2 La-Z 2.788(3) 2_655
B2 Ca-Z 2.788(3) 2_655
B2 Ca-Z 2.978(3) 3_554
B2 La-Z 2.978(3) 3_554
B2 Ca-Y 3.151(3) 4
B2 La-Y 3.151(3) 4
B2 Ca-X 3.197(3) 3
B2 Ca-Z 3.247(3) 3
